data_4023267
loop_
_publ_author_name
'Ahmad Basheer'
'Zvi Rappoport'

_publ_section_title
;
 A Rich Array of Reactions of Cyanomonothiocarbonylmalonamides
 RNHCSCH(CN)CONHR' and Their Thioenols RNHC(SH)=C(CN)CONHR'
;
_journal_name_full 'Journal of Organic Chemistry'
_journal_page_first 1386
_journal_page_last 1396
_journal_paper_doi 10.1021/jo7022262
_journal_volume 73
_journal_year 2008
_chemical_formula_moiety 'C15 H17 N3 O2 S, 0.5(C8 H8 O2)'
_chemical_formula_sum 'C19 H21 N3 O3 S'
_chemical_formula_weight 371.45
_chemical_name_systematic
; 
 ? 
;
_space_group_IT_number 2
_symmetry_cell_setting triclinic
_symmetry_space_group_name_Hall '-P 1'
_symmetry_space_group_name_H-M 'P -1'
_atom_sites_solution_hydrogens geom
_atom_sites_solution_primary direct
_atom_sites_solution_secondary difmap
_audit_creation_method SHELXL-97
_cell_angle_alpha 84.435(4)
_cell_angle_beta 73.553(4)
_cell_angle_gamma 77.448(4)
_cell_formula_units_Z 2
_cell_length_a 8.0664(18)
_cell_length_b 10.007(2)
_cell_length_c 12.420(3)
_cell_measurement_temperature 173(1)
_cell_volume 937.9(4)
_computing_cell_refinement 'Bruker SMART'
_computing_data_collection 'Bruker SMART'
_computing_data_reduction 'Bruker SAINT'
_computing_molecular_graphics 'Bruker SHELXTL'
_computing_publication_material 'Bruker SHELXTL'
_computing_structure_refinement 'SHELXL-97 (Sheldrick, 1997)'
_computing_structure_solution 'SHELXS-97 (Sheldrick, 1990)'
_diffrn_ambient_temperature 173(1)
_diffrn_measured_fraction_theta_full 0.992
_diffrn_measured_fraction_theta_max 0.992
_diffrn_measurement_device_type 'CCD area detector'
_diffrn_measurement_method 'phi and omega scans'
_diffrn_radiation_monochromator graphite
_diffrn_radiation_source 'fine-focus sealed tube'
_diffrn_radiation_type MoK\a
_diffrn_radiation_wavelength 0.71073
_diffrn_reflns_av_R_equivalents 0.0377
_diffrn_reflns_av_sigmaI/netI 0.0511
_diffrn_reflns_limit_h_max 10
_diffrn_reflns_limit_h_min -10
_diffrn_reflns_limit_k_max 12
_diffrn_reflns_limit_k_min -12
_diffrn_reflns_limit_l_max 15
_diffrn_reflns_limit_l_min -15
_diffrn_reflns_number 10565
_diffrn_reflns_theta_full 27.00
_diffrn_reflns_theta_max 27.00
_diffrn_reflns_theta_min 1.71
_exptl_absorpt_coefficient_mu 0.196
_exptl_absorpt_correction_type none
_exptl_crystal_colour colorless
_exptl_crystal_density_diffrn 1.315
_exptl_crystal_density_method 'not measured'
_exptl_crystal_description plate
_exptl_crystal_F_000 392
_exptl_crystal_size_max 0.22
_exptl_crystal_size_mid 0.19
_exptl_crystal_size_min 0.08
_refine_diff_density_max 1.439
_refine_diff_density_min -0.436
_refine_diff_density_rms 0.081
_refine_ls_extinction_method none
_refine_ls_goodness_of_fit_ref 1.140
_refine_ls_hydrogen_treatment mixed
_refine_ls_matrix_type full
_refine_ls_number_parameters 265
_refine_ls_number_reflns 4060
_refine_ls_number_restraints 0
_refine_ls_restrained_S_all 1.140
_refine_ls_R_factor_all 0.1124
_refine_ls_R_factor_gt 0.0961
_refine_ls_shift/su_max 0.000
_refine_ls_shift/su_mean 0.000
_refine_ls_structure_factor_coef Fsqd
_refine_ls_weighting_details 'calc w=1/[\s^2^(Fo^2^)+(0.0662P)^2^+2.9144P] where P=(Fo^2^+2Fc^2^)/3'
_refine_ls_weighting_scheme calc
_refine_ls_wR_factor_gt 0.2220
_refine_ls_wR_factor_ref 0.2301
_reflns_number_gt 3364
_reflns_number_total 4060
_reflns_threshold_expression >2sigma(I)
_cod_data_source_file jo7022262-File010.cif
_cod_data_source_block bashir4m
_cod_depositor_comments
;
The following automatic conversions were performed:
'_symmetry_cell_setting' value 'Triclinic' changed to 'triclinic'
according to '/home/saulius/struct/CIF-dictionaries/cif_core.dic'
dictionary named 'cif_core.dic' version 2.4.1 from 2010-06-29.

Automatic conversion script
Id: cif_fix_enum 1527 2010-12-29 10:47:43Z saulius 
;
_cod_database_code 4023267

loop_
_symmetry_equiv_pos_as_xyz
'x, y, z'
'-x, -y, -z'

loop_
_atom_site_label
_atom_site_type_symbol
_atom_site_fract_x
_atom_site_fract_y
_atom_site_fract_z
_atom_site_U_iso_or_equiv
_atom_site_adp_type
_atom_site_occupancy
_atom_site_symmetry_multiplicity
_atom_site_calc_flag
_atom_site_refinement_flags
_atom_site_disorder_assembly
_atom_site_disorder_group
C1 C 0.4748(5) 0.6489(4) 0.7433(3) 0.0272(8) Uani 1 1 d . . .
C2 C 0.6442(5) 0.5758(4) 0.7399(3) 0.0297(9) Uani 1 1 d . . .
C3 C 0.7896(5) 0.5429(5) 0.6392(3) 0.0321(9) Uani 1 1 d . . .
C4 C 0.6758(5) 0.5131(5) 0.8417(3) 0.0303(9) Uani 1 1 d . . .
C5 C 0.1616(5) 0.7379(4) 0.8444(4) 0.0327(9) Uani 1 1 d . . .
H5 H 0.1628 0.8060 0.7798 0.039 Uiso 1 1 calc R . .
C6 C 0.0905(7) 0.8160(6) 0.9527(4) 0.0487(13) Uani 1 1 d . . .
H6A H 0.0844 0.7508 1.0173 0.073 Uiso 1 1 calc R . .
H6B H -0.0276 0.8699 0.9560 0.073 Uiso 1 1 calc R . .
H6C H 0.1692 0.8773 0.9546 0.073 Uiso 1 1 calc R . .
C7 C 0.0510(7) 0.6382(6) 0.8363(5) 0.0505(13) Uani 1 1 d . . .
H7A H 0.1063 0.5870 0.7676 0.076 Uiso 1 1 calc R . .
H7B H -0.0670 0.6883 0.8344 0.076 Uiso 1 1 calc R . .
H7C H 0.0414 0.5743 0.9018 0.076 Uiso 1 1 calc R . .
C8 C 0.6470(7) 0.7293(5) 0.5330(4) 0.0454(12) Uani 1 1 d . . .
H8 H 0.6860 0.8037 0.5618 0.054 Uiso 1 1 calc R . .
C9 C 0.6367(6) 0.7685(6) 0.4133(4) 0.0445(12) Uani 1 1 d . . .
C10 C 0.6189(10) 0.6758(5) 0.3462(5) 0.071(2) Uani 1 1 d . . .
H10 H 0.6145 0.5844 0.3741 0.085 Uiso 1 1 calc R . .
C11 C 0.6065(9) 0.7141(5) 0.2334(4) 0.0600(17) Uani 1 1 d . . .
H11 H 0.5933 0.6495 0.1868 0.072 Uiso 1 1 calc R . .
C12 C 0.6142(6) 0.8436(5) 0.1959(3) 0.0343(10) Uani 1 1 d . . .
C13 C 0.6275(10) 0.9378(7) 0.2696(5) 0.0673(18) Uani 1 1 d . . .
H13 H 0.6308 1.0300 0.2437 0.081 Uiso 1 1 calc R . .
C14 C 0.6357(9) 0.9002(6) 0.3758(5) 0.0580(15) Uani 1 1 d . . .
H14 H 0.6408 0.9663 0.4241 0.070 Uiso 1 1 calc R . .
C15 C 0.5858(7) 0.8096(6) 0.0167(4) 0.0515(13) Uani 1 1 d . . .
H15A H 0.6817 0.7289 0.0046 0.077 Uiso 1 1 calc R . .
H15B H 0.5854 0.8597 -0.0551 0.077 Uiso 1 1 calc R . .
H15C H 0.4728 0.7805 0.0485 0.077 Uiso 1 1 calc R . .
C21 C 0.9368(9) 0.0220(10) 0.6143(5) 0.077(2) Uani 1 1 d . . .
C22 C 0.9525(9) 0.1335(9) 0.5383(5) 0.077(2) Uani 1 1 d . . .
H22 H 0.9192 0.2245 0.5638 0.093 Uiso 1 1 calc R . .
C23 C 1.0178(8) 0.1087(10) 0.4247(5) 0.076(2) Uani 1 1 d . . .
H23 H 1.0315 0.1839 0.3723 0.092 Uiso 1 1 calc R . .
C24 C 0.858(2) 0.1383(16) 0.7702(12) 0.061(4) Uani 0.50 1 d P . .
H24A H 0.9596 0.1826 0.7396 0.092 Uiso 0.50 1 calc PR . .
H24B H 0.8335 0.1292 0.8522 0.092 Uiso 0.50 1 calc PR . .
H24C H 0.7548 0.1940 0.7498 0.092 Uiso 0.50 1 calc PR . .
C25 C 0.853(2) 0.077(2) 0.7375(13) 0.057(5) Uani 0.50 1 d P . .
H25 H 0.8267 0.1715 0.7525 0.069 Uiso 0.50 1 calc PR . .
N1 N 0.3458(4) 0.6661(4) 0.8358(3) 0.0295(8) Uani 1 1 d . . .
H1 H 0.365(6) 0.638(5) 0.893(4) 0.029(12) Uiso 1 1 d . . .
N2 N 0.6914(5) 0.4647(4) 0.9267(3) 0.0383(9) Uani 1 1 d . . .
N3 N 0.7695(5) 0.6024(4) 0.5399(3) 0.0337(9) Uani 1 1 d . . .
H3 H 0.846(7) 0.583(5) 0.485(4) 0.035(13) Uiso 1 1 d . . .
O1 O 0.9234(4) 0.4592(4) 0.6447(3) 0.0527(10) Uani 1 1 d . . .
O2 O 0.6107(5) 0.8956(3) 0.0917(3) 0.0465(9) Uani 1 1 d . . .
O3 O 0.8963(14) 0.0065(12) 0.7253(9) 0.053(2) Uani 0.50 1 d P . .
O4 O 0.8254(12) -0.0094(11) 0.8104(8) 0.074(3) Uani 0.50 1 d P . .
S1 S 0.42539(13) 0.71776(11) 0.61765(8) 0.0285(3) Uani 1 1 d . . .

loop_
_atom_site_aniso_label
_atom_site_aniso_U_11
_atom_site_aniso_U_22
_atom_site_aniso_U_33
_atom_site_aniso_U_23
_atom_site_aniso_U_13
_atom_site_aniso_U_12
C1 0.027(2) 0.028(2) 0.0234(19) -0.0003(15) -0.0038(16) -0.0044(16)
C2 0.025(2) 0.037(2) 0.0229(19) 0.0032(16) -0.0047(16) -0.0017(17)
C3 0.026(2) 0.040(2) 0.025(2) 0.0020(17) -0.0025(16) -0.0024(18)
C4 0.0203(19) 0.040(2) 0.027(2) -0.0021(18) -0.0023(16) -0.0025(17)
C5 0.024(2) 0.034(2) 0.033(2) -0.0002(18) -0.0024(17) 0.0021(17)
C6 0.038(3) 0.054(3) 0.041(3) -0.009(2) -0.003(2) 0.011(2)
C7 0.034(3) 0.052(3) 0.061(3) -0.005(3) -0.006(2) -0.007(2)
C8 0.041(3) 0.050(3) 0.038(3) 0.002(2) -0.005(2) -0.003(2)
C9 0.037(3) 0.051(3) 0.038(3) -0.004(2) -0.010(2) 0.009(2)
C10 0.097(5) 0.025(3) 0.067(4) 0.020(3) -0.002(3) 0.002(3)
C11 0.104(5) 0.035(3) 0.032(3) -0.006(2) -0.002(3) -0.012(3)
C12 0.034(2) 0.042(3) 0.025(2) 0.0059(18) -0.0073(17) -0.0084(19)
C13 0.113(6) 0.058(4) 0.041(3) 0.006(3) -0.022(3) -0.041(4)
C14 0.080(4) 0.060(4) 0.041(3) 0.004(3) -0.019(3) -0.027(3)
C15 0.051(3) 0.069(4) 0.034(3) -0.012(2) -0.011(2) -0.006(3)
C21 0.055(4) 0.160(8) 0.038(3) 0.007(4) -0.021(3) -0.060(5)
C22 0.055(4) 0.140(7) 0.052(4) 0.007(4) -0.021(3) -0.046(4)
C23 0.055(4) 0.144(7) 0.046(3) 0.011(4) -0.018(3) -0.056(4)
C24 0.059(8) 0.069(10) 0.049(8) -0.027(7) -0.011(6) 0.010(7)
C25 0.050(8) 0.070(13) 0.034(8) -0.010(8) 0.002(6) 0.013(9)
N1 0.0241(17) 0.037(2) 0.0227(18) 0.0048(15) -0.0048(14) -0.0007(14)
N2 0.0282(19) 0.055(2) 0.0258(19) 0.0048(17) -0.0037(15) -0.0025(17)
N3 0.0289(19) 0.042(2) 0.0195(17) 0.0021(15) 0.0001(15) 0.0052(16)
O1 0.0382(19) 0.069(2) 0.0259(16) 0.0061(15) 0.0015(14) 0.0254(17)
O2 0.073(3) 0.0391(18) 0.0299(17) 0.0042(14) -0.0220(16) -0.0081(17)
O3 0.055(6) 0.067(7) 0.037(5) -0.006(5) -0.016(5) -0.010(5)
O4 0.060(5) 0.096(7) 0.048(5) 0.010(5) -0.009(4) 0.008(5)
S1 0.0262(5) 0.0312(5) 0.0218(5) 0.0017(4) -0.0032(4) 0.0023(4)

loop_
_atom_type_symbol
_atom_type_description
_atom_type_scat_dispersion_real
_atom_type_scat_dispersion_imag
_atom_type_scat_source
C C 0.0033 0.0016 'International Tables Vol C Tables 4.2.6.8 and 6.1.1.4'
H H 0.0000 0.0000 'International Tables Vol C Tables 4.2.6.8 and 6.1.1.4'
N N 0.0061 0.0033 'International Tables Vol C Tables 4.2.6.8 and 6.1.1.4'
O O 0.0106 0.0060 'International Tables Vol C Tables 4.2.6.8 and 6.1.1.4'
S S 0.1246 0.1234 'International Tables Vol C Tables 4.2.6.8 and 6.1.1.4'

loop_
_geom_angle_atom_site_label_1
_geom_angle_atom_site_label_2
_geom_angle_atom_site_label_3
_geom_angle
_geom_angle_site_symmetry_1
_geom_angle_site_symmetry_3
_geom_angle_publ_flag
N1 C1 C2 123.4(4) . . ?
N1 C1 S1 117.1(3) . . ?
C2 C1 S1 119.5(3) . . ?
C1 C2 C4 117.9(4) . . ?
C1 C2 C3 126.3(4) . . ?
C4 C2 C3 115.4(4) . . ?
O1 C3 N3 121.3(4) . . ?
O1 C3 C2 120.3(4) . . ?
N3 C3 C2 118.3(4) . . ?
N2 C4 C2 176.2(4) . . ?
N1 C5 C7 110.5(4) . . ?
N1 C5 C6 108.9(4) . . ?
C7 C5 C6 112.9(4) . . ?
N1 C5 H5 108.1 . . ?
C7 C5 H5 108.1 . . ?
C6 C5 H5 108.1 . . ?
C5 C6 H6A 109.5 . . ?
C5 C6 H6B 109.5 . . ?
H6A C6 H6B 109.5 . . ?
C5 C6 H6C 109.5 . . ?
H6A C6 H6C 109.5 . . ?
H6B C6 H6C 109.5 . . ?
C5 C7 H7A 109.5 . . ?
C5 C7 H7B 109.5 . . ?
H7A C7 H7B 109.5 . . ?
C5 C7 H7C 109.5 . . ?
H7A C7 H7C 109.5 . . ?
H7B C7 H7C 109.5 . . ?
N3 C8 C9 112.4(4) . . ?
N3 C8 S1 111.0(3) . . ?
C9 C8 S1 107.3(3) . . ?
N3 C8 H8 108.7 . . ?
C9 C8 H8 108.7 . . ?
S1 C8 H8 108.7 . . ?
C14 C9 C10 119.8(5) . . ?
C14 C9 C8 118.8(5) . . ?
C10 C9 C8 121.2(5) . . ?
C9 C10 C11 121.0(5) . . ?
C9 C10 H10 119.5 . . ?
C11 C10 H10 119.5 . . ?
C12 C11 C10 118.3(5) . . ?
C12 C11 H11 120.9 . . ?
C10 C11 H11 120.9 . . ?
C11 C12 O2 126.1(4) . . ?
C11 C12 C13 118.9(5) . . ?
O2 C12 C13 115.0(4) . . ?
C14 C13 C12 121.8(5) . . ?
C14 C13 H13 119.1 . . ?
C12 C13 H13 119.1 . . ?
C13 C14 C9 120.1(6) . . ?
C13 C14 H14 120.0 . . ?
C9 C14 H14 120.0 . . ?
O2 C15 H15A 109.5 . . ?
O2 C15 H15B 109.5 . . ?
H15A C15 H15B 109.5 . . ?
O2 C15 H15C 109.5 . . ?
H15A C15 H15C 109.5 . . ?
H15B C15 H15C 109.5 . . ?
O3 C21 C23 105.4(8) . 2_756 ?
O3 C21 C22 134.7(9) . . ?
C23 C21 C22 119.8(6) 2_756 . ?
C23 C21 C25 131.2(10) 2_756 . ?
C22 C21 C25 108.9(10) . . ?
C23 C22 C21 118.5(8) . . ?
C23 C22 H22 120.8 . . ?
C21 C22 H22 120.8 . . ?
C21 C23 C22 121.7(7) 2_756 . ?
C21 C23 H23 119.1 2_756 . ?
C22 C23 H23 119.1 . . ?
O3 C24 H24A 109.5 . . ?
O3 C24 H24B 109.5 . . ?
H24A C24 H24B 109.5 . . ?
O3 C24 H24C 109.5 . . ?
H24A C24 H24C 109.5 . . ?
H24B C24 H24C 109.5 . . ?
O4 C25 C21 115.4(17) . . ?
O4 C25 H25 122.3 . . ?
C21 C25 H25 122.3 . . ?
C1 N1 C5 126.0(4) . . ?
C1 N1 H1 119(3) . . ?
C5 N1 H1 115(3) . . ?
C3 N3 C8 122.3(4) . . ?
C3 N3 H3 119(4) . . ?
C8 N3 H3 115(4) . . ?
C12 O2 C15 117.8(4) . . ?
C21 O3 C24 107.9(12) . . ?
C1 S1 C8 99.1(2) . . ?

loop_
_geom_bond_atom_site_label_1
_geom_bond_atom_site_label_2
_geom_bond_distance
_geom_bond_site_symmetry_2
_geom_bond_publ_flag
C1 N1 1.311(5) . ?
C1 C2 1.394(6) . ?
C1 S1 1.758(4) . ?
C2 C4 1.420(6) . ?
C2 C3 1.459(6) . ?
C3 O1 1.229(5) . ?
C3 N3 1.352(5) . ?
C4 N2 1.147(5) . ?
C5 N1 1.482(5) . ?
C5 C7 1.503(7) . ?
C5 C6 1.524(6) . ?
C5 H5 1.0000 . ?
C6 H6A 0.9800 . ?
C6 H6B 0.9800 . ?
C6 H6C 0.9800 . ?
C7 H7A 0.9800 . ?
C7 H7B 0.9800 . ?
C7 H7C 0.9800 . ?
C8 N3 1.441(6) . ?
C8 C9 1.521(7) . ?
C8 S1 1.821(5) . ?
C8 H8 1.0000 . ?
C9 C14 1.354(8) . ?
C9 C10 1.361(9) . ?
C10 C11 1.441(8) . ?
C10 H10 0.9500 . ?
C11 C12 1.342(7) . ?
C11 H11 0.9500 . ?
C12 O2 1.353(5) . ?
C12 C13 1.416(7) . ?
C13 C14 1.351(8) . ?
C13 H13 0.9500 . ?
C14 H14 0.9500 . ?
C15 O2 1.409(6) . ?
C15 H15A 0.9800 . ?
C15 H15B 0.9800 . ?
C15 H15C 0.9800 . ?
C21 O3 1.327(12) . ?
C21 C23 1.376(11) 2_756 ?
C21 C22 1.393(10) . ?
C21 C25 1.587(17) . ?
C22 C23 1.386(9) . ?
C22 H22 0.9500 . ?
C23 C21 1.376(11) 2_756 ?
C23 H23 0.9500 . ?
C24 O3 1.418(15) . ?
C24 H24A 0.9800 . ?
C24 H24B 0.9800 . ?
C24 H24C 0.9800 . ?
C25 O4 1.196(19) . ?
C25 H25 0.9500 . ?
N1 H1 0.78(5) . ?
N3 H3 0.79(5) . ?

loop_
_geom_hbond_atom_site_label_D
_geom_hbond_atom_site_label_H
_geom_hbond_atom_site_label_A
_geom_hbond_distance_DH
_geom_hbond_distance_HA
_geom_hbond_distance_DA
_geom_hbond_angle_DHA
_geom_hbond_site_symmetry_A
N1 H1 N2 0.78(5) 2.33(5) 3.070(5) 157(4) 2_667
N3 H3 O1 0.79(5) 2.08(5) 2.858(5) 169(5) 2_766
